data_7200289
loop_
_publ_author_name
'Karki, Shyam'
'Fri\<s\<ci\'c, Tomislav'
'Jones, William'

_publ_section_title
;
 Control and interconversion of cocrystal stoichiometry in grinding:
 stepwise mechanism for the formation of a hydrogen-bonded cocrystal
;
_journal_issue 3
_journal_name_full CrystEngComm
_journal_page_first 470
_journal_paper_doi 10.1039/b812531g
_journal_volume 11
_journal_year 2009
_chemical_formula_moiety 'C6 H6 N2 O, C5 H8 O4'
_chemical_formula_sum 'C11 H14 N2 O5'
_chemical_formula_weight 254.24
_chemical_name_common 'nicotinamide:glutaric acid 1:1'
_chemical_name_systematic
;
nicotinamide:glutaric acid 1:1
;
_space_group_IT_number 2
_symmetry_cell_setting triclinic
_symmetry_space_group_name_Hall '-P 1'
_symmetry_space_group_name_H-M 'P -1'
_atom_sites_solution_hydrogens geom
_atom_sites_solution_primary direct
_atom_sites_solution_secondary difmap
_audit_creation_method SHELXL-97
_cell_angle_alpha 99.413(5)
_cell_angle_beta 94.592(5)
_cell_angle_gamma 104.775(3)
_cell_formula_units_Z 2
_cell_length_a 5.4556(5)
_cell_length_b 7.3692(6)
_cell_length_c 15.1945(13)
_cell_measurement_reflns_used 10439
_cell_measurement_temperature 180(2)
_cell_measurement_theta_max 25.03
_cell_measurement_theta_min 1.02
_cell_volume 577.95(9)
_computing_cell_refinement 'HKL Scalepack (Otwinowski & Minor 1997)'
_computing_data_collection 'Collect (Nonius B.V. 1998)'
_computing_data_reduction
;
HKL Denzo and Scalepack (Otwinowski & Minor 1997)
;
_computing_publication_material 'SHELXL-97 (Sheldrick 1997)'
_computing_structure_refinement 'SHELXL-97 (Sheldrick 1997)'
_computing_structure_solution 'SIR-92 (Altomare et al. 1994)'
_diffrn_ambient_temperature 180(2)
_diffrn_measured_fraction_theta_full 0.968
_diffrn_measured_fraction_theta_max 0.968
_diffrn_measurement_device_type 'Nonius Kappa CCD'
_diffrn_measurement_method 'Thin slice \w and \f scans'
_diffrn_radiation_source 'fine-focus sealed tube'
_diffrn_radiation_type MoK\a
_diffrn_radiation_wavelength 0.71073
_diffrn_reflns_av_R_equivalents 0.0420
_diffrn_reflns_av_sigmaI/netI 0.0598
_diffrn_reflns_limit_h_max 6
_diffrn_reflns_limit_h_min -6
_diffrn_reflns_limit_k_max 8
_diffrn_reflns_limit_k_min -8
_diffrn_reflns_limit_l_max 17
_diffrn_reflns_limit_l_min -17
_diffrn_reflns_number 4270
_diffrn_reflns_theta_full 24.93
_diffrn_reflns_theta_max 24.93
_diffrn_reflns_theta_min 3.60
_exptl_absorpt_coefficient_mu 0.117
_exptl_absorpt_correction_T_max 0.992
_exptl_absorpt_correction_T_min 0.909
_exptl_absorpt_correction_type multi-scan
_exptl_absorpt_process_details
;
multi-scan from symmetry-related measurements
Sortav (Blessing 1995)
;
_exptl_crystal_colour colourless
_exptl_crystal_density_diffrn 1.461
_exptl_crystal_density_method 'not measured'
_exptl_crystal_description block
_exptl_crystal_F_000 268
_exptl_crystal_size_max 0.23
_exptl_crystal_size_mid 0.12
_exptl_crystal_size_min 0.10
_refine_diff_density_max 0.208
_refine_diff_density_min -0.271
_refine_diff_density_rms 0.059
_refine_ls_extinction_method none
_refine_ls_goodness_of_fit_ref 1.081
_refine_ls_hydrogen_treatment mixed
_refine_ls_matrix_type full
_refine_ls_number_parameters 169
_refine_ls_number_reflns 1964
_refine_ls_number_restraints 0
_refine_ls_restrained_S_all 1.081
_refine_ls_R_factor_all 0.0790
_refine_ls_R_factor_gt 0.0531
_refine_ls_shift/su_max 0.000
_refine_ls_shift/su_mean 0.000
_refine_ls_structure_factor_coef Fsqd
_refine_ls_weighting_details 'calc w=1/[\s^2^(Fo^2^)+(0.0504P)^2^+0.2989P] where P=(Fo^2^+2Fc^2^)/3'
_refine_ls_weighting_scheme calc
_refine_ls_wR_factor_gt 0.1184
_refine_ls_wR_factor_ref 0.1335
_reflns_number_gt 1467
_reflns_number_total 1964
_reflns_threshold_expression >2sigma(I)
_cod_data_source_file b812531g.txt
_cod_data_source_block (na).(glu)
_cod_original_sg_symbol_H-M P-1
_cod_database_code 7200289

loop_
_symmetry_equiv_pos_as_xyz
'x, y, z'
'-x, -y, -z'

loop_
_atom_site_label
_atom_site_type_symbol
_atom_site_fract_x
_atom_site_fract_y
_atom_site_fract_z
_atom_site_U_iso_or_equiv
_atom_site_adp_type
_atom_site_occupancy
_atom_site_symmetry_multiplicity
_atom_site_calc_flag
_atom_site_refinement_flags
_atom_site_disorder_assembly
_atom_site_disorder_group
O2 O 1.2613(3) -0.0662(2) 0.35623(11) 0.0367(5) Uani 1 1 d . . .
O3 O 0.8604(3) -0.2499(3) 0.32587(12) 0.0359(5) Uani 1 1 d . . .
H3A H 0.874(6) -0.261(4) 0.386(2) 0.043 Uiso 1 1 d . . .
O4 O 0.3437(3) -0.3282(3) 0.01925(12) 0.0381(5) Uani 1 1 d . . .
O5 O 0.5639(4) -0.1904(3) -0.08175(12) 0.0388(5) Uani 1 1 d . . .
H5A H 0.423(6) -0.234(4) -0.116(2) 0.047 Uiso 1 1 d . . .
C7 C 1.0683(5) -0.1435(3) 0.30295(15) 0.0268(6) Uani 1 1 d . . .
C8 C 1.0512(4) -0.1251(3) 0.20648(15) 0.0268(6) Uani 1 1 d . . .
H8A H 1.1703 -0.1895 0.1772 0.032 Uiso 1 1 calc R . .
H8B H 1.1111 0.0122 0.2037 0.032 Uiso 1 1 calc R . .
C9 C 0.7863(4) -0.2071(3) 0.15184(15) 0.0271(6) Uani 1 1 d . . .
H9A H 0.7284 -0.3466 0.1498 0.032 Uiso 1 1 calc R . .
H9B H 0.6626 -0.1478 0.1813 0.032 Uiso 1 1 calc R . .
C10 C 0.7938(5) -0.1689(4) 0.05715(15) 0.0294(6) Uani 1 1 d . . .
H10A H 0.8586 -0.0294 0.0604 0.035 Uiso 1 1 calc R . .
H10B H 0.9169 -0.2300 0.0285 0.035 Uiso 1 1 calc R . .
C11 C 0.5412(5) -0.2397(3) -0.00161(15) 0.0276(6) Uani 1 1 d . . .
O1 O 1.1481(3) -0.6780(3) 0.51342(11) 0.0383(5) Uani 1 1 d . . .
N1 N 0.8477(4) -0.6943(3) 0.20825(13) 0.0312(5) Uani 1 1 d . . .
C1 C 0.8140(5) -0.7393(3) 0.28926(16) 0.0305(6) Uani 1 1 d . . .
H1 H 0.6498 -0.8121 0.2976 0.037 Uiso 1 1 calc R . .
N2 N 0.7463(4) -0.8466(3) 0.46206(15) 0.0482(7) Uani 1 1 d . . .
H2A H 0.7211 -0.8792 0.5145 0.058 Uiso 1 1 calc R . .
H2B H 0.6223 -0.8870 0.4168 0.058 Uiso 1 1 calc R . .
C2 C 1.0066(5) -0.6850(3) 0.36154(15) 0.0266(6) Uani 1 1 d . . .
C3 C 1.2456(5) -0.5775(3) 0.34849(16) 0.0315(6) Uani 1 1 d . . .
H3 H 1.3818 -0.5358 0.3965 0.038 Uiso 1 1 calc R . .
C4 C 1.2834(5) -0.5318(4) 0.26546(17) 0.0331(6) Uani 1 1 d . . .
H4 H 1.4460 -0.4599 0.2551 0.040 Uiso 1 1 calc R . .
C5 C 1.0790(5) -0.5931(4) 0.19714(16) 0.0312(6) Uani 1 1 d . . .
H5 H 1.1055 -0.5613 0.1399 0.037 Uiso 1 1 calc R . .
C6 C 0.9688(5) -0.7377(3) 0.45133(16) 0.0297(6) Uani 1 1 d . . .

loop_
_atom_site_aniso_label
_atom_site_aniso_U_11
_atom_site_aniso_U_22
_atom_site_aniso_U_33
_atom_site_aniso_U_23
_atom_site_aniso_U_13
_atom_site_aniso_U_12
O2 0.0291(10) 0.0412(11) 0.0284(10) 0.0077(8) -0.0088(8) -0.0077(8)
O3 0.0272(10) 0.0470(12) 0.0245(10) 0.0103(8) -0.0017(8) -0.0069(8)
O4 0.0250(10) 0.0480(12) 0.0356(11) 0.0093(8) -0.0005(8) 0.0004(9)
O5 0.0295(10) 0.0560(13) 0.0244(10) 0.0114(8) -0.0071(8) 0.0011(9)
C7 0.0281(13) 0.0261(13) 0.0236(13) 0.0037(10) -0.0030(11) 0.0053(11)
C8 0.0223(13) 0.0281(13) 0.0261(13) 0.0054(10) -0.0001(10) 0.0008(10)
C9 0.0232(13) 0.0298(13) 0.0246(12) 0.0053(10) 0.0000(10) 0.0017(10)
C10 0.0241(13) 0.0334(14) 0.0264(13) 0.0068(10) -0.0008(10) 0.0004(11)
C11 0.0295(14) 0.0287(14) 0.0218(13) 0.0027(10) -0.0007(11) 0.0057(11)
O1 0.0309(10) 0.0489(12) 0.0265(10) 0.0088(8) -0.0049(8) -0.0027(9)
N1 0.0326(12) 0.0329(12) 0.0254(11) 0.0050(9) -0.0013(9) 0.0061(10)
C1 0.0279(14) 0.0310(14) 0.0282(14) 0.0036(10) 0.0000(11) 0.0027(11)
N2 0.0364(14) 0.0647(17) 0.0280(12) 0.0185(11) -0.0098(10) -0.0154(12)
C2 0.0269(13) 0.0254(13) 0.0248(13) 0.0017(9) 0.0000(10) 0.0053(10)
C3 0.0258(13) 0.0338(15) 0.0307(14) 0.0056(11) -0.0017(11) 0.0027(11)
C4 0.0284(14) 0.0328(14) 0.0338(15) 0.0066(11) 0.0036(11) 0.0009(11)
C5 0.0362(15) 0.0309(14) 0.0267(13) 0.0077(11) 0.0046(11) 0.0081(12)
C6 0.0282(14) 0.0286(14) 0.0273(13) 0.0034(10) -0.0026(11) 0.0016(11)

loop_
_atom_type_symbol
_atom_type_description
_atom_type_scat_dispersion_real
_atom_type_scat_dispersion_imag
_atom_type_scat_source
C C 0.0033 0.0016 'International Tables Vol C Tables 4.2.6.8 and 6.1.1.4'
H H 0.0000 0.0000 'International Tables Vol C Tables 4.2.6.8 and 6.1.1.4'
N N 0.0061 0.0033 'International Tables Vol C Tables 4.2.6.8 and 6.1.1.4'
O O 0.0106 0.0060 'International Tables Vol C Tables 4.2.6.8 and 6.1.1.4'

loop_
_geom_angle_atom_site_label_1
_geom_angle_atom_site_label_2
_geom_angle_atom_site_label_3
_geom_angle
_geom_angle_site_symmetry_1
_geom_angle_site_symmetry_3
_geom_angle_publ_flag
C7 O3 H3A 113.8(18) . . ?
C11 O5 H5A 111(2) . . ?
O2 C7 O3 122.8(2) . . ?
O2 C7 C8 122.6(2) . . ?
O3 C7 C8 114.67(19) . . ?
C7 C8 C9 116.1(2) . . ?
C7 C8 H8A 108.3 . . ?
C9 C8 H8A 108.3 . . ?
C7 C8 H8B 108.3 . . ?
C9 C8 H8B 108.3 . . ?
H8A C8 H8B 107.4 . . ?
C10 C9 C8 110.42(19) . . ?
C10 C9 H9A 109.6 . . ?
C8 C9 H9A 109.6 . . ?
C10 C9 H9B 109.6 . . ?
C8 C9 H9B 109.6 . . ?
H9A C9 H9B 108.1 . . ?
C11 C10 C9 114.7(2) . . ?
C11 C10 H10A 108.6 . . ?
C9 C10 H10A 108.6 . . ?
C11 C10 H10B 108.6 . . ?
C9 C10 H10B 108.6 . . ?
H10A C10 H10B 107.6 . . ?
O4 C11 O5 123.8(2) . . ?
O4 C11 C10 125.9(2) . . ?
O5 C11 C10 110.3(2) . . ?
C5 N1 C1 117.8(2) . . ?
N1 C1 C2 123.4(2) . . ?
N1 C1 H1 118.3 . . ?
C2 C1 H1 118.3 . . ?
C6 N2 H2A 120.0 . . ?
C6 N2 H2B 120.0 . . ?
H2A N2 H2B 120.0 . . ?
C1 C2 C3 117.7(2) . . ?
C1 C2 C6 123.2(2) . . ?
C3 C2 C6 119.1(2) . . ?
C4 C3 C2 119.5(2) . . ?
C4 C3 H3 120.3 . . ?
C2 C3 H3 120.3 . . ?
C3 C4 C5 118.6(2) . . ?
C3 C4 H4 120.7 . . ?
C5 C4 H4 120.7 . . ?
N1 C5 C4 123.0(2) . . ?
N1 C5 H5 118.5 . . ?
C4 C5 H5 118.5 . . ?
O1 C6 N2 121.9(2) . . ?
O1 C6 C2 119.2(2) . . ?
N2 C6 C2 118.9(2) . . ?

loop_
_geom_bond_atom_site_label_1
_geom_bond_atom_site_label_2
_geom_bond_distance
_geom_bond_site_symmetry_2
_geom_bond_publ_flag
O2 C7 1.223(3) . ?
O3 C7 1.312(3) . ?
O3 H3A 0.93(3) . ?
O4 C11 1.205(3) . ?
O5 C11 1.333(3) . ?
O5 H5A 0.85(3) . ?
C7 C8 1.492(3) . ?
C8 C9 1.530(3) . ?
C8 H8A 0.9900 . ?
C8 H8B 0.9900 . ?
C9 C10 1.512(3) . ?
C9 H9A 0.9900 . ?
C9 H9B 0.9900 . ?
C10 C11 1.501(3) . ?
C10 H10A 0.9900 . ?
C10 H10B 0.9900 . ?
O1 C6 1.240(3) . ?
N1 C5 1.331(3) . ?
N1 C1 1.341(3) . ?
C1 C2 1.388(3) . ?
C1 H1 0.9500 . ?
N2 C6 1.313(3) . ?
N2 H2A 0.8800 . ?
N2 H2B 0.8800 . ?
C2 C3 1.390(3) . ?
C2 C6 1.494(3) . ?
C3 C4 1.376(3) . ?
C3 H3 0.9500 . ?
C4 C5 1.389(3) . ?
C4 H4 0.9500 . ?
C5 H5 0.9500 . ?

loop_
_geom_torsion_atom_site_label_1
_geom_torsion_atom_site_label_2
_geom_torsion_atom_site_label_3
_geom_torsion_atom_site_label_4
_geom_torsion
_geom_torsion_site_symmetry_1
_geom_torsion_site_symmetry_2
_geom_torsion_site_symmetry_3
_geom_torsion_site_symmetry_4
_geom_torsion_publ_flag
O2 C7 C8 C9 -171.9(2) . . . . ?
O3 C7 C8 C9 8.5(3) . . . . ?
C7 C8 C9 C10 176.8(2) . . . . ?
C8 C9 C10 C11 -178.6(2) . . . . ?
C9 C10 C11 O4 -3.3(4) . . . . ?
C9 C10 C11 O5 176.6(2) . . . . ?
C5 N1 C1 C2 0.3(4) . . . . ?
N1 C1 C2 C3 0.4(4) . . . . ?
N1 C1 C2 C6 -179.2(2) . . . . ?
C1 C2 C3 C4 -1.0(4) . . . . ?
C6 C2 C3 C4 178.6(2) . . . . ?
C2 C3 C4 C5 0.8(4) . . . . ?
C1 N1 C5 C4 -0.5(4) . . . . ?
C3 C4 C5 N1 -0.1(4) . . . . ?
C1 C2 C6 O1 -177.5(2) . . . . ?
C3 C2 C6 O1 2.9(4) . . . . ?
C1 C2 C6 N2 2.7(4) . . . . ?
C3 C2 C6 N2 -176.9(2) . . . . ?

loop_
_cod_related_entry_id
_cod_related_entry_database
_cod_related_entry_code
1 ChemSpider 30653539
